data_7052772
loop_
_publ_author_name
'Ni, Qing-Ling'
'Jiang, Xuan-Feng'
'Gui, Liu-Cheng'
'Wang, Xiu-Jian'
'Yang, Kun-Guo'
'Bi, Xian-Shu'

_publ_section_title
;
 Synthesis, structures and characterization of a series of Cu(i)-diimine
 complexes with labile
 N,N&#x2032;-bis((diphenylphosphino)methyl)naphthalene-1,5-diamine:
 diverse structures directed by \p--\p stacking interactions
;
_journal_issue 11
_journal_name_full 'New Journal of Chemistry'
_journal_page_first 2471
_journal_paper_doi 10.1039/c1nj20355j
_journal_volume 35
_journal_year 2011
_chemical_formula_moiety 'C46 H45 Cl2 Cu2 N7 O8 P2, 0.68C4H10O'
_chemical_formula_sum 'C48.72 H51.8 Cl2 Cu2 N7 O8.68 P2'
_chemical_formula_weight 1134.24
_chemical_name_systematic
;
?
;
_space_group_IT_number 14
_symmetry_cell_setting monoclinic
_symmetry_space_group_name_Hall '-P 2ybc'
_symmetry_space_group_name_H-M 'P 1 21/c 1'
_atom_sites_solution_hydrogens geom
_atom_sites_solution_primary direct
_atom_sites_solution_secondary difmap
_audit_creation_method SHELXL-97
_cell_angle_alpha 90.00
_cell_angle_beta 112.442(3)
_cell_angle_gamma 90.00
_cell_formula_units_Z 4
_cell_length_a 11.357(3)
_cell_length_b 37.356(6)
_cell_length_c 12.909(2)
_cell_measurement_temperature 173(2)
_cell_measurement_theta_max 27.48
_cell_measurement_theta_min 2.87
_cell_volume 5061.9(18)
_computing_structure_refinement 'SHELXL-97 (Sheldrick, 1997)'
_computing_structure_solution 'SHELXS-97 (Sheldrick, 1990)'
_diffrn_ambient_temperature 173(2)
_diffrn_measured_fraction_theta_full 0.989
_diffrn_measured_fraction_theta_max 0.989
_diffrn_measurement_device_type 'Bruker APEX CCD'
_diffrn_measurement_method '\w scans'
_diffrn_radiation_monochromator graphite
_diffrn_radiation_source 'fine-focus sealed tube'
_diffrn_radiation_type MoK\a
_diffrn_radiation_wavelength 0.71073
_diffrn_reflns_av_R_equivalents 0.0376
_diffrn_reflns_av_sigmaI/netI 0.0500
_diffrn_reflns_limit_h_max 13
_diffrn_reflns_limit_h_min -14
_diffrn_reflns_limit_k_max 47
_diffrn_reflns_limit_k_min -37
_diffrn_reflns_limit_l_max 16
_diffrn_reflns_limit_l_min -12
_diffrn_reflns_number 30108
_diffrn_reflns_theta_full 27.06
_diffrn_reflns_theta_max 27.06
_diffrn_reflns_theta_min 1.09
_exptl_absorpt_coefficient_mu 1.066
_exptl_absorpt_correction_T_max 1.000000
_exptl_absorpt_correction_T_min 0.663027
_exptl_absorpt_correction_type multi-scan
_exptl_crystal_colour orange-red
_exptl_crystal_density_diffrn 1.52
_exptl_crystal_density_method 'not measured'
_exptl_crystal_description block
_exptl_crystal_F_000 2224
_exptl_crystal_size_max 0.37
_exptl_crystal_size_mid 0.24
_exptl_crystal_size_min 0.15
_platon_squeeze_details
;
;
_refine_diff_density_max 1.616
_refine_diff_density_min -1.153
_refine_diff_density_rms 0.108
_refine_ls_extinction_method none
_refine_ls_goodness_of_fit_ref 1.079
_refine_ls_hydrogen_treatment constr
_refine_ls_matrix_type full
_refine_ls_number_parameters 607
_refine_ls_number_reflns 11006
_refine_ls_number_restraints 0
_refine_ls_restrained_S_all 1.079
_refine_ls_R_factor_all 0.0781
_refine_ls_R_factor_gt 0.0549
_refine_ls_shift/su_max 0.014
_refine_ls_shift/su_mean 0.001
_refine_ls_structure_factor_coef Fsqd
_refine_ls_weighting_details 'calc w=1/[\s^2^(Fo^2^)+(0.1013P)^2^+0.0000P] where P=(Fo^2^+2Fc^2^)/3'
_refine_ls_weighting_scheme calc
_refine_ls_wR_factor_gt 0.1560
_refine_ls_wR_factor_ref 0.1680
_reflns_number_gt 7799
_reflns_number_total 11006
_reflns_threshold_expression >2sigma(I)
_cod_data_source_file c1nj20355j.txt
_cod_data_source_block 4
_cod_depositor_comments
;
The following automatic conversions were performed:

'_symmetry_cell_setting' value 'MONOCLINIC' changed to 'monoclinic'
according to /home/saulius/struct/CIF-dictionaries/cif_core.dic
dictionary named 'cif_core.dic' version 2.4.1 from 2010-06-29.

Automatic conversion script
Id: cif_fix_values 1715 2011-07-08 13:25:40Z adriana 
;
_cod_original_cell_volume 5062.3(15)
_cod_original_sg_symbol_H-M 'P 21/c'
_cod_database_code 7052772

loop_
_symmetry_equiv_pos_as_xyz
'x, y, z'
'-x, y+1/2, -z+1/2'
'-x, -y, -z'
'x, -y-1/2, z-1/2'

loop_
_atom_site_label
_atom_site_type_symbol
_atom_site_fract_x
_atom_site_fract_y
_atom_site_fract_z
_atom_site_U_iso_or_equiv
_atom_site_adp_type
_atom_site_occupancy
_atom_site_symmetry_multiplicity
_atom_site_calc_flag
_atom_site_refinement_flags
Cu1 Cu 0.74556(4) 0.128657(11) 0.43269(4) 0.02839(14) Uani 1 1 d .
Cu2 Cu 0.79069(4) 0.311556(12) 0.44408(4) 0.03209(14) Uani 1 1 d .
P1 P 0.85427(8) 0.10109(2) 0.34654(8) 0.0241(2) Uani 1 1 d .
P2 P 0.64590(9) 0.34969(2) 0.34329(8) 0.0253(2) Uani 1 1 d .
N1 N 0.9049(3) 0.16464(8) 0.2576(2) 0.0262(6) Uani 1 1 d .
H1A H 0.9774 0.1753 0.2968 0.031 Uiso 1 1 calc R
N2 N 0.6033(3) 0.30390(8) 0.1649(3) 0.0308(7) Uani 1 1 d .
H2B H 0.5294 0.2939 0.1259 0.037 Uiso 1 1 calc R
N3 N 0.7523(3) 0.18329(8) 0.4493(2) 0.0253(6) Uani 1 1 d .
N4 N 0.7697(3) 0.25796(8) 0.4588(2) 0.0242(6) Uani 1 1 d .
N5 N 0.5661(3) 0.11806(10) 0.4100(3) 0.0434(8) Uani 1 1 d .
N6 N 0.8416(3) 0.11420(9) 0.6017(3) 0.0398(8) Uani 1 1 d .
N7 N 0.9759(3) 0.31756(8) 0.5330(3) 0.0358(7) Uani 1 1 d .
C1 C 0.7979(3) 0.18532(9) 0.2119(3) 0.0238(7) Uani 1 1 d .
C2 C 0.6780(3) 0.17055(10) 0.1591(3) 0.0282(8) Uani 1 1 d .
H2A H 0.6695 0.1454 0.1487 0.034 Uiso 1 1 calc R
C3 C 0.5695(3) 0.19200(10) 0.1210(3) 0.0306(8) Uani 1 1 d .
H3A H 0.4883 0.1812 0.0857 0.037 Uiso 1 1 calc R
C4 C 0.5776(3) 0.22794(10) 0.1333(3) 0.0277(8) Uani 1 1 d .
H4A H 0.5020 0.2420 0.1078 0.033 Uiso 1 1 calc R
C5 C 0.6982(3) 0.24498(9) 0.1841(3) 0.0225(7) Uani 1 1 d .
C6 C 0.8102(3) 0.22341(9) 0.2223(3) 0.0221(7) Uani 1 1 d .
C7 C 0.9310(3) 0.24015(9) 0.2708(3) 0.0242(7) Uani 1 1 d .
H7A H 1.0062 0.2260 0.2953 0.029 Uiso 1 1 calc R
C8 C 0.9403(3) 0.27629(9) 0.2826(3) 0.0261(7) Uani 1 1 d .
H8A H 1.0223 0.2870 0.3146 0.031 Uiso 1 1 calc R
C9 C 0.8313(3) 0.29833(9) 0.2484(3) 0.0257(7) Uani 1 1 d .
H9A H 0.8398 0.3235 0.2595 0.031 Uiso 1 1 calc R
C10 C 0.7116(3) 0.28305(9) 0.1984(3) 0.0235(7) Uani 1 1 d .
C11 C 0.9049(4) 0.12629(9) 0.2446(3) 0.0290(8) Uani 1 1 d .
H11A H 0.9917 0.1185 0.2542 0.035 Uiso 1 1 calc R
H11B H 0.8469 0.1200 0.1675 0.035 Uiso 1 1 calc R
C12 C 1.0053(3) 0.08711(9) 0.4554(3) 0.0258(7) Uani 1 1 d .
C13 C 1.0281(4) 0.05280(10) 0.4975(3) 0.0352(9) Uani 1 1 d .
H13A H 0.9684 0.0344 0.4622 0.042 Uiso 1 1 calc R
C14 C 1.1358(4) 0.04460(11) 0.5897(3) 0.0417(10) Uani 1 1 d .
H14A H 1.1496 0.0207 0.6172 0.050 Uiso 1 1 calc R
C15 C 1.2236(4) 0.07084(12) 0.6424(3) 0.0400(9) Uani 1 1 d .
H15A H 1.2978 0.0652 0.7061 0.048 Uiso 1 1 calc R
C16 C 1.2027(3) 0.10529(11) 0.6019(3) 0.0349(9) Uani 1 1 d .
H16A H 1.2626 0.1236 0.6378 0.042 Uiso 1 1 calc R
C17 C 1.0935(3) 0.11348(10) 0.5078(3) 0.0314(8) Uani 1 1 d .
H17A H 1.0798 0.1373 0.4797 0.038 Uiso 1 1 calc R
C18 C 0.7868(4) 0.06113(9) 0.2646(3) 0.0294(8) Uani 1 1 d .
C19 C 0.6588(4) 0.05428(12) 0.2341(3) 0.0449(10) Uani 1 1 d .
H19A H 0.6087 0.0693 0.2604 0.054 Uiso 1 1 calc R
C20 C 0.6029(5) 0.02543(14) 0.1651(4) 0.0579(13) Uani 1 1 d .
H20A H 0.5141 0.0213 0.1433 0.069 Uiso 1 1 calc R
C21 C 0.6726(6) 0.00311(13) 0.1282(4) 0.0627(15) Uani 1 1 d .
H21A H 0.6336 -0.0170 0.0829 0.075 Uiso 1 1 calc R
C22 C 0.8004(5) 0.00979(11) 0.1569(4) 0.0527(13) Uani 1 1 d .
H22A H 0.8492 -0.0055 0.1300 0.063 Uiso 1 1 calc R
C23 C 0.8586(4) 0.03876(10) 0.2251(3) 0.0388(9) Uani 1 1 d .
H23A H 0.9468 0.0432 0.2445 0.047 Uiso 1 1 calc R
C24 C 0.6065(4) 0.34130(10) 0.1913(3) 0.0311(8) Uani 1 1 d .
H24A H 0.5224 0.3520 0.1474 0.037 Uiso 1 1 calc R
H24B H 0.6706 0.3533 0.1687 0.037 Uiso 1 1 calc R
C25 C 0.6835(4) 0.39676(9) 0.3509(3) 0.0309(8) Uani 1 1 d .
C26 C 0.6002(4) 0.42113(10) 0.2769(4) 0.0407(10) Uani 1 1 d .
H26A H 0.5225 0.4128 0.2216 0.049 Uiso 1 1 calc R
C27 C 0.6292(5) 0.45715(12) 0.2830(4) 0.0535(12) Uani 1 1 d .
H27A H 0.5720 0.4735 0.2320 0.064 Uiso 1 1 calc R
C28 C 0.7424(6) 0.46934(12) 0.3643(5) 0.0605(14) Uani 1 1 d .
H28A H 0.7621 0.4941 0.3692 0.073 Uiso 1 1 calc R
C29 C 0.8259(5) 0.44579(13) 0.4375(4) 0.0537(13) Uani 1 1 d .
H29A H 0.9031 0.4544 0.4926 0.064 Uiso 1 1 calc R
C30 C 0.7979(4) 0.40922(11) 0.4314(4) 0.0403(10) Uani 1 1 d .
H30A H 0.8563 0.3929 0.4817 0.048 Uiso 1 1 calc R
C31 C 0.4901(3) 0.34858(10) 0.3539(3) 0.0294(8) Uani 1 1 d .
C32 C 0.4089(4) 0.31987(11) 0.3096(3) 0.0358(9) Uani 1 1 d .
H32A H 0.4329 0.3013 0.2711 0.043 Uiso 1 1 calc R
C33 C 0.2923(4) 0.31818(12) 0.3214(4) 0.0473(11) Uani 1 1 d .
H33A H 0.2372 0.2984 0.2918 0.057 Uiso 1 1 calc R
C34 C 0.2567(4) 0.34532(14) 0.3762(4) 0.0543(13) Uani 1 1 d .
H34A H 0.1760 0.3445 0.3824 0.065 Uiso 1 1 calc R
C35 C 0.3377(4) 0.37351(12) 0.4218(4) 0.0485(12) Uani 1 1 d .
H35A H 0.3137 0.3917 0.4612 0.058 Uiso 1 1 calc R
C36 C 0.4540(4) 0.37559(11) 0.4106(3) 0.0371(9) Uani 1 1 d .
H36A H 0.5091 0.3953 0.4414 0.044 Uiso 1 1 calc R
C37 C 0.6493(3) 0.20442(10) 0.4135(3) 0.0263(7) Uani 1 1 d .
H37A H 0.5674 0.1937 0.3837 0.032 Uiso 1 1 calc R
C38 C 0.6580(3) 0.24093(9) 0.4183(3) 0.0265(7) Uani 1 1 d .
H38A H 0.5818 0.2547 0.3919 0.032 Uiso 1 1 calc R
C39 C 0.8739(3) 0.23684(9) 0.4967(3) 0.0263(7) Uani 1 1 d .
H39A H 0.9558 0.2476 0.5274 0.032 Uiso 1 1 calc R
C40 C 0.8643(3) 0.20044(10) 0.4921(3) 0.0266(7) Uani 1 1 d .
H40A H 0.9402 0.1866 0.5204 0.032 Uiso 1 1 calc R
C41 C 0.4692(5) 0.11083(17) 0.4082(4) 0.0667(16) Uani 1 1 d .
C42 C 0.3457(6) 0.1007(3) 0.4088(6) 0.147(4) Uani 1 1 d .
H42A H 0.3160 0.0788 0.3646 0.220 Uiso 1 1 calc R
H42B H 0.2844 0.1200 0.3761 0.220 Uiso 1 1 calc R
H42C H 0.3536 0.0964 0.4861 0.220 Uiso 1 1 calc R
C43 C 0.9101(4) 0.10086(11) 0.6791(4) 0.0365(9) Uani 1 1 d .
C44 C 1.0001(5) 0.08343(15) 0.7801(4) 0.0598(13) Uani 1 1 d .
H44A H 1.0021 0.0965 0.8466 0.090 Uiso 1 1 calc R
H44B H 1.0854 0.0835 0.7778 0.090 Uiso 1 1 calc R
H44C H 0.9730 0.0587 0.7834 0.090 Uiso 1 1 calc R
C45 C 1.0818(4) 0.31611(10) 0.5756(3) 0.0329(8) Uani 1 1 d .
C46 C 1.2200(4) 0.31294(13) 0.6296(4) 0.0532(12) Uani 1 1 d .
H46A H 1.2429 0.3034 0.7054 0.080 Uiso 1 1 calc R
H46B H 1.2589 0.3366 0.6337 0.080 Uiso 1 1 calc R
H46C H 1.2511 0.2968 0.5859 0.080 Uiso 1 1 calc R
Cl1 Cl 0.19171(11) 0.07514(3) 0.10882(9) 0.0461(3) Uani 1 1 d .
O1 O 0.3207(4) 0.08463(16) 0.1657(3) 0.1050(18) Uani 1 1 d .
O2 O 0.1440(4) 0.05783(12) 0.1821(3) 0.0820(12) Uani 1 1 d .
O3 O 0.1791(5) 0.05333(10) 0.0163(3) 0.0841(13) Uani 1 1 d .
O4 O 0.1196(4) 0.10664(10) 0.0633(4) 0.0952(14) Uani 1 1 d .
Cl2 Cl 1.26422(11) 0.20759(4) 0.45055(11) 0.0623(4) Uani 1 1 d .
O5 O 1.3691(6) 0.2138(3) 0.4178(7) 0.200(4) Uani 1 1 d .
O6 O 1.2282(6) 0.24038(18) 0.4425(8) 0.211(5) Uani 1 1 d .
O7 O 1.3324(7) 0.1890(2) 0.5446(6) 0.175(3) Uani 1 1 d .
O8 O 1.1778(3) 0.18498(9) 0.3690(4) 0.0711(11) Uani 1 1 d .

loop_
_atom_site_aniso_label
_atom_site_aniso_U_11
_atom_site_aniso_U_22
_atom_site_aniso_U_33
_atom_site_aniso_U_23
_atom_site_aniso_U_13
_atom_site_aniso_U_12
Cu1 0.0292(3) 0.0268(2) 0.0328(3) -0.00300(18) 0.0160(2) -0.00092(18)
Cu2 0.0303(3) 0.0257(2) 0.0359(3) 0.00566(18) 0.0077(2) 0.00231(18)
P1 0.0263(5) 0.0227(4) 0.0248(5) -0.0036(3) 0.0113(4) -0.0018(3)
P2 0.0276(5) 0.0235(4) 0.0269(5) 0.0039(4) 0.0127(4) 0.0031(3)
N1 0.0221(15) 0.0259(15) 0.0273(16) 0.0024(12) 0.0058(12) -0.0009(12)
N2 0.0277(16) 0.0302(16) 0.0295(17) -0.0030(13) 0.0052(13) 0.0064(12)
N3 0.0297(16) 0.0264(15) 0.0227(15) 0.0004(11) 0.0132(13) -0.0004(12)
N4 0.0307(16) 0.0277(15) 0.0158(14) 0.0044(11) 0.0107(12) 0.0038(12)
N5 0.037(2) 0.050(2) 0.048(2) -0.0125(17) 0.0216(17) -0.0059(16)
N6 0.051(2) 0.0391(19) 0.036(2) 0.0037(16) 0.0239(18) 0.0095(16)
N7 0.0372(19) 0.0314(18) 0.0375(19) 0.0001(14) 0.0130(16) -0.0033(14)
C1 0.0290(18) 0.0301(18) 0.0133(16) -0.0006(13) 0.0092(14) 0.0010(14)
C2 0.0310(19) 0.0260(18) 0.0253(19) -0.0069(14) 0.0084(16) -0.0041(15)
C3 0.0229(18) 0.039(2) 0.0249(19) -0.0054(15) 0.0029(15) -0.0045(15)
C4 0.0243(18) 0.034(2) 0.0227(18) -0.0059(14) 0.0068(15) 0.0034(15)
C5 0.0227(17) 0.0318(18) 0.0146(16) -0.0011(13) 0.0089(13) 0.0018(13)
C6 0.0260(17) 0.0280(18) 0.0147(16) 0.0010(13) 0.0104(14) -0.0014(13)
C7 0.0222(17) 0.0297(18) 0.0218(17) 0.0061(14) 0.0096(14) 0.0030(14)
C8 0.0222(17) 0.0304(19) 0.0271(19) 0.0029(14) 0.0110(15) -0.0042(14)
C9 0.0346(19) 0.0232(17) 0.0247(18) 0.0001(14) 0.0172(16) -0.0017(14)
C10 0.0233(17) 0.0345(19) 0.0144(16) 0.0033(13) 0.0091(14) 0.0043(14)
C11 0.0313(19) 0.0308(19) 0.0268(19) 0.0001(15) 0.0132(16) 0.0014(15)
C12 0.0280(18) 0.0306(19) 0.0231(18) -0.0026(14) 0.0147(15) -0.0010(14)
C13 0.042(2) 0.0257(19) 0.035(2) -0.0022(16) 0.0111(18) -0.0056(16)
C14 0.052(3) 0.031(2) 0.036(2) 0.0043(17) 0.009(2) 0.0009(18)
C15 0.035(2) 0.051(3) 0.033(2) 0.0035(18) 0.0110(18) 0.0048(18)
C16 0.0246(19) 0.044(2) 0.036(2) -0.0071(17) 0.0109(17) -0.0080(16)
C17 0.031(2) 0.0302(19) 0.037(2) -0.0030(16) 0.0177(17) -0.0052(15)
C18 0.039(2) 0.0254(18) 0.0236(19) -0.0025(14) 0.0118(16) -0.0071(15)
C19 0.048(3) 0.053(3) 0.034(2) -0.0068(19) 0.016(2) -0.014(2)
C20 0.072(3) 0.059(3) 0.043(3) -0.015(2) 0.022(3) -0.033(3)
C21 0.102(4) 0.045(3) 0.034(3) -0.010(2) 0.016(3) -0.030(3)
C22 0.098(4) 0.029(2) 0.030(2) -0.0049(17) 0.023(2) 0.005(2)
C23 0.060(3) 0.0249(19) 0.033(2) -0.0041(16) 0.020(2) -0.0013(18)
C24 0.037(2) 0.032(2) 0.029(2) 0.0066(15) 0.0180(17) 0.0107(16)
C25 0.044(2) 0.0233(18) 0.033(2) -0.0017(15) 0.0228(18) 0.0009(15)
C26 0.050(3) 0.030(2) 0.044(2) 0.0066(17) 0.020(2) 0.0052(18)
C27 0.080(3) 0.032(2) 0.061(3) 0.011(2) 0.041(3) 0.013(2)
C28 0.100(4) 0.025(2) 0.077(4) -0.010(2) 0.056(3) -0.012(2)
C29 0.067(3) 0.046(3) 0.060(3) -0.024(2) 0.037(3) -0.017(2)
C30 0.048(2) 0.040(2) 0.042(2) -0.0058(18) 0.028(2) -0.0028(18)
C31 0.0295(19) 0.033(2) 0.029(2) 0.0115(15) 0.0152(16) 0.0113(15)
C32 0.032(2) 0.037(2) 0.042(2) 0.0046(17) 0.0185(18) 0.0013(16)
C33 0.036(2) 0.051(3) 0.054(3) 0.010(2) 0.016(2) -0.0051(19)
C34 0.042(3) 0.068(3) 0.066(3) 0.022(3) 0.036(2) 0.011(2)
C35 0.053(3) 0.052(3) 0.056(3) 0.019(2) 0.038(2) 0.025(2)
C36 0.042(2) 0.037(2) 0.036(2) 0.0085(17) 0.0194(19) 0.0097(17)
C37 0.0242(18) 0.037(2) 0.0194(17) -0.0017(14) 0.0102(14) -0.0041(15)
C38 0.0303(19) 0.0290(18) 0.0239(18) 0.0021(14) 0.0144(15) 0.0023(15)
C39 0.0299(18) 0.0289(18) 0.0215(18) 0.0006(14) 0.0112(15) -0.0009(14)
C40 0.0257(18) 0.0319(19) 0.0210(18) 0.0030(14) 0.0077(14) 0.0053(14)
C41 0.046(3) 0.113(5) 0.050(3) -0.042(3) 0.027(2) -0.035(3)
C42 0.071(4) 0.298(12) 0.100(6) -0.102(7) 0.065(4) -0.102(6)
C43 0.044(2) 0.039(2) 0.038(2) 0.0014(18) 0.028(2) 0.0011(18)
C44 0.057(3) 0.084(4) 0.039(3) 0.017(2) 0.018(2) 0.014(3)
C45 0.036(2) 0.035(2) 0.026(2) 0.0023(15) 0.0095(17) -0.0033(16)
C46 0.035(2) 0.063(3) 0.055(3) 0.007(2) 0.010(2) -0.001(2)
Cl1 0.0554(7) 0.0437(6) 0.0399(6) -0.0024(4) 0.0191(5) 0.0065(5)
O1 0.049(2) 0.214(6) 0.052(3) -0.001(3) 0.019(2) -0.012(3)
O2 0.096(3) 0.098(3) 0.060(3) -0.001(2) 0.039(2) -0.032(2)
O3 0.148(4) 0.052(2) 0.052(2) -0.0064(17) 0.038(2) 0.027(2)
O4 0.111(3) 0.045(2) 0.134(4) 0.001(2) 0.050(3) 0.025(2)
Cl2 0.0396(6) 0.0545(7) 0.0624(8) -0.0005(6) -0.0146(6) 0.0022(5)
O5 0.104(5) 0.325(11) 0.187(8) -0.113(7) 0.075(5) -0.104(6)
O6 0.122(5) 0.095(5) 0.297(11) -0.032(5) -0.056(6) 0.006(4)
O7 0.140(5) 0.212(8) 0.105(5) 0.065(5) -0.029(4) -0.041(5)
O8 0.0320(17) 0.060(2) 0.095(3) -0.0066(19) -0.0054(18) -0.0042(15)

loop_
_atom_type_symbol
_atom_type_description
_atom_type_scat_dispersion_real
_atom_type_scat_dispersion_imag
_atom_type_scat_source
C C 0.0033 0.0016 'International Tables Vol C Tables 4.2.6.8 and 6.1.1.4'
H H 0.0000 0.0000 'International Tables Vol C Tables 4.2.6.8 and 6.1.1.4'
N N 0.0061 0.0033 'International Tables Vol C Tables 4.2.6.8 and 6.1.1.4'
O O 0.0106 0.0060 'International Tables Vol C Tables 4.2.6.8 and 6.1.1.4'
P P 0.1023 0.0942 'International Tables Vol C Tables 4.2.6.8 and 6.1.1.4'
Cl Cl 0.1484 0.1585 'International Tables Vol C Tables 4.2.6.8 and 6.1.1.4'
Cu Cu 0.3201 1.2651 'International Tables Vol C Tables 4.2.6.8 and 6.1.1.4'

loop_
_geom_angle_atom_site_label_1
_geom_angle_atom_site_label_2
_geom_angle_atom_site_label_3
_geom_angle
N5 Cu1 N3 102.08(13)
N5 Cu1 N6 101.45(15)
N3 Cu1 N6 99.41(12)
N5 Cu1 P1 124.95(10)
N3 Cu1 P1 120.76(8)
N6 Cu1 P1 103.57(9)
N7 Cu2 N4 101.13(12)
N7 Cu2 P2 131.24(10)
N4 Cu2 P2 127.44(9)
C18 P1 C12 105.99(17)
C18 P1 C11 100.22(16)
C12 P1 C11 103.47(16)
C18 P1 Cu1 118.89(12)
C12 P1 Cu1 106.68(11)
C11 P1 Cu1 119.93(12)
C25 P2 C31 103.53(17)
C25 P2 C24 100.26(16)
C31 P2 C24 102.98(17)
C25 P2 Cu2 119.58(13)
C31 P2 Cu2 118.04(11)
C24 P2 Cu2 109.89(11)
C1 N1 C11 123.3(3)
C1 N1 H1A 118.3
C11 N1 H1A 118.3
C10 N2 C24 122.5(3)
C10 N2 H2B 118.8
C24 N2 H2B 118.8
C37 N3 C40 115.3(3)
C37 N3 Cu1 123.9(2)
C40 N3 Cu1 120.7(2)
C38 N4 C39 115.7(3)
C38 N4 Cu2 124.1(2)
C39 N4 Cu2 119.5(2)
C41 N5 Cu1 172.8(4)
C43 N6 Cu1 161.1(3)
C45 N7 Cu2 169.3(3)
N1 C1 C2 122.2(3)
N1 C1 C6 118.8(3)
C2 C1 C6 119.0(3)
C1 C2 C3 121.1(3)
C1 C2 H2A 119.5
C3 C2 H2A 119.5
C4 C3 C2 121.3(3)
C4 C3 H3A 119.3
C2 C3 H3A 119.3
C3 C4 C5 120.6(3)
C3 C4 H4A 119.7
C5 C4 H4A 119.7
C4 C5 C6 118.8(3)
C4 C5 C10 122.6(3)
C6 C5 C10 118.6(3)
C7 C6 C5 119.3(3)
C7 C6 C1 121.6(3)
C5 C6 C1 119.2(3)
C8 C7 C6 120.6(3)
C8 C7 H7A 119.7
C6 C7 H7A 119.7
C7 C8 C9 121.6(3)
C7 C8 H8A 119.2
C9 C8 H8A 119.2
C10 C9 C8 119.6(3)
C10 C9 H9A 120.2
C8 C9 H9A 120.2
N2 C10 C9 120.8(3)
N2 C10 C5 118.8(3)
C9 C10 C5 120.4(3)
N1 C11 P1 113.8(2)
N1 C11 H11A 108.8
P1 C11 H11A 108.8
N1 C11 H11B 108.8
P1 C11 H11B 108.8
H11A C11 H11B 107.7
C13 C12 C17 118.6(3)
C13 C12 P1 123.2(3)
C17 C12 P1 117.6(3)
C14 C13 C12 121.3(4)
C14 C13 H13A 119.4
C12 C13 H13A 119.4
C13 C14 C15 120.3(4)
C13 C14 H14A 119.8
C15 C14 H14A 119.8
C16 C15 C14 119.4(4)
C16 C15 H15A 120.3
C14 C15 H15A 120.3
C15 C16 C17 120.1(4)
C15 C16 H16A 119.9
C17 C16 H16A 119.9
C12 C17 C16 120.3(4)
C12 C17 H17A 119.8
C16 C17 H17A 119.8
C19 C18 C23 119.1(4)
C19 C18 P1 118.8(3)
C23 C18 P1 121.9(3)
C18 C19 C20 120.1(4)
C18 C19 H19A 119.9
C20 C19 H19A 119.9
C21 C20 C19 121.2(5)
C21 C20 H20A 119.4
C19 C20 H20A 119.4
C20 C21 C22 119.4(4)
C20 C21 H21A 120.3
C22 C21 H21A 120.3
C21 C22 C23 120.6(4)
C21 C22 H22A 119.7
C23 C22 H22A 119.7
C22 C23 C18 119.6(4)
C22 C23 H23A 120.2
C18 C23 H23A 120.2
N2 C24 P2 112.8(2)
N2 C24 H24A 109.0
P2 C24 H24A 109.0
N2 C24 H24B 109.0
P2 C24 H24B 109.0
H24A C24 H24B 107.8
C26 C25 C30 119.1(4)
C26 C25 P2 120.9(3)
C30 C25 P2 119.9(3)
C27 C26 C25 120.8(4)
C27 C26 H26A 119.6
C25 C26 H26A 119.6
C26 C27 C28 119.6(4)
C26 C27 H27A 120.2
C28 C27 H27A 120.2
C29 C28 C27 120.5(4)
C29 C28 H28A 119.8
C27 C28 H28A 119.8
C28 C29 C30 120.4(5)
C28 C29 H29A 119.8
C30 C29 H29A 119.8
C25 C30 C29 119.6(4)
C25 C30 H30A 120.2
C29 C30 H30A 120.2
C32 C31 C36 119.5(3)
C32 C31 P2 119.8(3)
C36 C31 P2 120.6(3)
C31 C32 C33 120.0(4)
C31 C32 H32A 120.0
C33 C32 H32A 120.0
C34 C33 C32 120.0(4)
C34 C33 H33A 120.0
C32 C33 H33A 120.0
C35 C34 C33 120.1(4)
C35 C34 H34A 119.9
C33 C34 H34A 119.9
C34 C35 C36 120.5(4)
C34 C35 H35A 119.7
C36 C35 H35A 119.7
C35 C36 C31 119.8(4)
C35 C36 H36A 120.1
C31 C36 H36A 120.1
N3 C37 C38 122.3(3)
N3 C37 H37A 118.8
C38 C37 H37A 118.8
N4 C38 C37 122.3(3)
N4 C38 H38A 118.9
C37 C38 H38A 118.9
N4 C39 C40 121.5(3)
N4 C39 H39A 119.2
C40 C39 H39A 119.2
N3 C40 C39 122.8(3)
N3 C40 H40A 118.6
C39 C40 H40A 118.6
N5 C41 C42 178.2(8)
C41 C42 H42A 109.5
C41 C42 H42B 109.5
H42A C42 H42B 109.5
C41 C42 H42C 109.5
H42A C42 H42C 109.5
H42B C42 H42C 109.5
N6 C43 C44 179.8(5)
C43 C44 H44A 109.5
C43 C44 H44B 109.5
H44A C44 H44B 109.5
C43 C44 H44C 109.5
H44A C44 H44C 109.5
H44B C44 H44C 109.5
N7 C45 C46 178.0(4)
C45 C46 H46A 109.5
C45 C46 H46B 109.5
H46A C46 H46B 109.5
C45 C46 H46C 109.5
H46A C46 H46C 109.5
H46B C46 H46C 109.5
O3 Cl1 O1 109.6(3)
O3 Cl1 O2 111.2(3)
O1 Cl1 O2 110.8(3)
O3 Cl1 O4 105.8(3)
O1 Cl1 O4 109.0(3)
O2 Cl1 O4 110.3(3)
O6 Cl2 O7 128.1(6)
O6 Cl2 O8 113.6(3)
O7 Cl2 O8 111.0(4)
O6 Cl2 O5 95.6(6)
O7 Cl2 O5 95.3(5)
O8 Cl2 O5 107.3(3)

loop_
_geom_bond_atom_site_label_1
_geom_bond_atom_site_label_2
_geom_bond_distance
Cu1 N5 1.985(3)
Cu1 N3 2.051(3)
Cu1 N6 2.104(4)
Cu1 P1 2.2070(10)
Cu2 N7 1.988(4)
Cu2 N4 2.034(3)
Cu2 P2 2.1893(10)
P1 C18 1.821(4)
P1 C12 1.830(4)
P1 C11 1.877(4)
P2 C25 1.803(4)
P2 C31 1.826(3)
P2 C24 1.865(4)
N1 C1 1.369(4)
N1 C11 1.443(4)
N1 H1A 0.8800
N2 C10 1.379(4)
N2 C24 1.435(4)
N2 H2B 0.8800
N3 C37 1.338(4)
N3 C40 1.341(4)
N4 C38 1.335(4)
N4 C39 1.349(4)
N5 C41 1.125(5)
N6 C43 1.122(5)
N7 C45 1.116(5)
C1 C2 1.384(5)
C1 C6 1.431(5)
C2 C3 1.393(5)
C2 H2A 0.9500
C3 C4 1.351(5)
C3 H3A 0.9500
C4 C5 1.423(5)
C4 H4A 0.9500
C5 C6 1.426(4)
C5 C10 1.434(5)
C6 C7 1.417(5)
C7 C8 1.358(5)
C7 H7A 0.9500
C8 C9 1.410(5)
C8 H8A 0.9500
C9 C10 1.386(5)
C9 H9A 0.9500
C11 H11A 0.9900
C11 H11B 0.9900
C12 C13 1.378(5)
C12 C17 1.383(5)
C13 C14 1.377(6)
C13 H13A 0.9500
C14 C15 1.379(6)
C14 H14A 0.9500
C15 C16 1.375(6)
C15 H15A 0.9500
C16 C17 1.399(5)
C16 H16A 0.9500
C17 H17A 0.9500
C18 C19 1.378(5)
C18 C23 1.393(5)
C19 C20 1.388(6)
C19 H19A 0.9500
C20 C21 1.355(7)
C20 H20A 0.9500
C21 C22 1.377(7)
C21 H21A 0.9500
C22 C23 1.392(6)
C22 H22A 0.9500
C23 H23A 0.9500
C24 H24A 0.9900
C24 H24B 0.9900
C25 C26 1.395(5)
C25 C30 1.398(5)
C26 C27 1.381(6)
C26 H26A 0.9500
C27 C28 1.390(7)
C27 H27A 0.9500
C28 C29 1.371(7)
C28 H28A 0.9500
C29 C30 1.398(6)
C29 H29A 0.9500
C30 H30A 0.9500
C31 C32 1.388(5)
C31 C36 1.397(5)
C32 C33 1.391(5)
C32 H32A 0.9500
C33 C34 1.382(7)
C33 H33A 0.9500
C34 C35 1.374(7)
C34 H34A 0.9500
C35 C36 1.385(6)
C35 H35A 0.9500
C36 H36A 0.9500
C37 C38 1.367(5)
C37 H37A 0.9500
C38 H38A 0.9500
C39 C40 1.364(5)
C39 H39A 0.9500
C40 H40A 0.9500
C41 C42 1.455(6)
C42 H42A 0.9800
C42 H42B 0.9800
C42 H42C 0.9800
C43 C44 1.467(6)
C44 H44A 0.9800
C44 H44B 0.9800
C44 H44C 0.9800
C45 C46 1.459(6)
C46 H46A 0.9800
C46 H46B 0.9800
C46 H46C 0.9800
Cl1 O3 1.407(4)
Cl1 O1 1.410(4)
Cl1 O2 1.413(4)
Cl1 O4 1.426(4)
Cl2 O6 1.283(7)
Cl2 O7 1.356(6)
Cl2 O8 1.413(4)
Cl2 O5 1.427(6)

loop_
_platon_squeeze_void_nr
_platon_squeeze_void_average_x
_platon_squeeze_void_average_y
_platon_squeeze_void_average_z
_platon_squeeze_void_volume
_platon_squeeze_void_count_electrons
_platon_squeeze_void_content
1 0.500 0.500 1.000 174 57 ' '
2 0.500 1.000 0.500 174 57 ' '
